data_7219323
loop_
_publ_author_name
'Deng, Dongsheng'
'Guo, Hui'
'Kang, Guohui'
'Ma, Lufang'
'He, Xu'
'Ji, Baoming'

_publ_section_title
;
 In situ generation of functionality in a reactive binicotinic-acid-based
 ligand for the design of multi-functional copper(ii) complexes:
 syntheses, structures and properties
;
_journal_issue 8
_journal_name_full CrystEngComm
_journal_page_first 1871
_journal_paper_doi 10.1039/C4CE02204A
_journal_volume 17
_journal_year 2015
_chemical_formula_sum 'C84 H89 Cd6 Cl N12 O50.5'
_chemical_formula_weight 2784.52
_chemical_name_systematic
; 
 ? 
;
_space_group_IT_number 148
_symmetry_cell_setting rhombohedral
_symmetry_space_group_name_Hall '-R 3'
_symmetry_space_group_name_H-M 'R -3 :H'
_atom_sites_solution_hydrogens geom
_atom_sites_solution_primary direct
_atom_sites_solution_secondary difmap
_audit_creation_method SHELXL-97
_audit_update_record
;
2015-01-11 deposited with the CCDC.
2015-01-15 downloaded from the CCDC.
;
_cell_angle_alpha 90.00
_cell_angle_beta 90.00
_cell_angle_gamma 120.00
_cell_formula_units_Z 3
_cell_length_a 18.1541(12)
_cell_length_b 18.1541(12)
_cell_length_c 27.843(4)
_cell_measurement_reflns_used 5212
_cell_measurement_temperature 291(2)
_cell_measurement_theta_max 28.17
_cell_measurement_theta_min 2.69
_cell_volume 7946.9(14)
_computing_cell_refinement 'Bruker SMART'
_computing_data_collection 'Bruker SMART'
_computing_data_reduction 'Bruker SAINT'
_computing_molecular_graphics 'Bruker SHELXTL'
_computing_publication_material 'Bruker SHELXTL'
_computing_structure_refinement 'SHELXL-97 (Sheldrick, 1997)'
_computing_structure_solution 'SHELXS-97 (Sheldrick, 1990)'
_diffrn_ambient_temperature 291(2)
_diffrn_measured_fraction_theta_full 0.999
_diffrn_measured_fraction_theta_max 0.999
_diffrn_measurement_device_type 'CCD area detector'
_diffrn_measurement_method 'phi and omega scans'
_diffrn_radiation_monochromator graphite
_diffrn_radiation_source 'fine-focus sealed tube'
_diffrn_radiation_type MoK\a
_diffrn_radiation_wavelength 0.71073
_diffrn_reflns_av_R_equivalents 0.0412
_diffrn_reflns_av_sigmaI/netI 0.0339
_diffrn_reflns_limit_h_max 19
_diffrn_reflns_limit_h_min -21
_diffrn_reflns_limit_k_max 21
_diffrn_reflns_limit_k_min -21
_diffrn_reflns_limit_l_max 33
_diffrn_reflns_limit_l_min -33
_diffrn_reflns_number 14793
_diffrn_reflns_theta_full 25.50
_diffrn_reflns_theta_max 25.50
_diffrn_reflns_theta_min 2.69
_exptl_absorpt_coefficient_mu 1.308
_exptl_absorpt_correction_T_max 0.8535
_exptl_absorpt_correction_T_min 0.7555
_exptl_absorpt_correction_type multi-scan
_exptl_absorpt_process_details sadabs
_exptl_crystal_colour colorless
_exptl_crystal_density_diffrn 1.746
_exptl_crystal_density_method 'not measured'
_exptl_crystal_description block
_exptl_crystal_F_000 4158
_exptl_crystal_size_max 0.23
_exptl_crystal_size_mid 0.18
_exptl_crystal_size_min 0.13
_refine_diff_density_max 0.892
_refine_diff_density_min -0.792
_refine_diff_density_rms 0.103
_refine_ls_extinction_method none
_refine_ls_goodness_of_fit_ref 1.075
_refine_ls_hydrogen_treatment constr
_refine_ls_matrix_type full
_refine_ls_number_parameters 242
_refine_ls_number_reflns 3286
_refine_ls_number_restraints 0
_refine_ls_restrained_S_all 1.075
_refine_ls_R_factor_all 0.0411
_refine_ls_R_factor_gt 0.0319
_refine_ls_shift/su_max 0.001
_refine_ls_shift/su_mean 0.000
_refine_ls_structure_factor_coef Fsqd
_refine_ls_weighting_details 'calc w=1/[\s^2^(Fo^2^)+(0.0611P)^2^+18.9379P] where P=(Fo^2^+2Fc^2^)/3'
_refine_ls_weighting_scheme calc
_refine_ls_wR_factor_gt 0.0970
_refine_ls_wR_factor_ref 0.1037
_reflns_number_gt 2756
_reflns_number_total 3286
_reflns_threshold_expression >2sigma(I)
_cod_data_source_file c4ce02204a2.cif
_cod_data_source_block 2
_cod_depositor_comments
;
The following automatic conversions were performed:

'_symmetry_cell_setting' value 'Rhombohedral' changed to
'rhombohedral' according to
/usr/data/users/saulius/crontab/automatic-downloads/rss-feeds/RSC/lib/dictionaries/cif_core.dic
dictionary named 'cif_core.dic' version 2.4.2 from 2011-04-26.

Automatic conversion script
Id: cif_fix_values 2935 2014-11-11 08:27:57Z andrius 

 Adding full bibliography for 7219323--7219327.cif.
;
_cod_original_cell_volume 7946.8(13)
_cod_original_sg_symbol_H-M 'R -3'
_cod_original_formula_sum 'C84 H89 Cd6 Cl N12 O50.50'
_cod_database_code 7219323

loop_
_symmetry_equiv_pos_as_xyz
'x, y, z'
'-y, x-y, z'
'-x+y, -x, z'
'x+2/3, y+1/3, z+1/3'
'-y+2/3, x-y+1/3, z+1/3'
'-x+y+2/3, -x+1/3, z+1/3'
'x+1/3, y+2/3, z+2/3'
'-y+1/3, x-y+2/3, z+2/3'
'-x+y+1/3, -x+2/3, z+2/3'
'-x, -y, -z'
'y, -x+y, -z'
'x-y, x, -z'
'-x+2/3, -y+1/3, -z+1/3'
'y+2/3, -x+y+1/3, -z+1/3'
'x-y+2/3, x+1/3, -z+1/3'
'-x+1/3, -y+2/3, -z+2/3'
'y+1/3, -x+y+2/3, -z+2/3'
'x-y+1/3, x+2/3, -z+2/3'

loop_
_atom_site_label
_atom_site_type_symbol
_atom_site_fract_x
_atom_site_fract_y
_atom_site_fract_z
_atom_site_U_iso_or_equiv
_atom_site_adp_type
_atom_site_occupancy
_atom_site_symmetry_multiplicity
_atom_site_calc_flag
_atom_site_refinement_flags
Cd1 Cd 0.121194(17) 0.987601(18) 0.058078(10) 0.02306(13) Uani 1 1 d .
Cl1 Cl 0.0000 1.0000 0.0000 0.0240(5) Uani 1 6 d S
N1 N 0.2115(2) 1.0464(2) 0.12358(11) 0.0242(7) Uani 1 1 d .
N2 N 0.2071(2) 0.9261(2) 0.06742(12) 0.0252(7) Uani 1 1 d .
O1 O 0.41913(19) 1.0171(2) 0.11250(13) 0.0469(9) Uani 1 1 d .
O2 O 0.3340(2) 0.9838(2) 0.19557(12) 0.0445(8) Uani 1 1 d .
O4 O 0.08525(17) 0.87897(18) -0.00029(10) 0.0297(6) Uani 1 1 d .
O5 O 0.1157(2) 0.7815(2) -0.02822(12) 0.0440(8) Uani 1 1 d .
O6 O 0.10528(19) 1.09863(18) 0.09337(10) 0.0303(7) Uani 1 1 d .
O7 O 0.1037(2) 1.1506(2) 0.16536(12) 0.0497(9) Uani 1 1 d .
O8 O 0.0564(3) 0.1088(3) 0.26019(16) 0.0921(16) Uani 1 1 d .
H1W H 0.0772 0.1163 0.2326 0.138 Uiso 1 1 d R
H2W H 0.0617 0.1541 0.2708 0.138 Uiso 1 1 d R
O9 O 0.1374(4) 0.6420(3) 1.00159(18) 0.0993(18) Uani 1 1 d .
H3W H 0.1797 0.6558 0.9842 0.149 Uiso 1 1 d R
H4W H 0.1060 0.6581 0.9891 0.149 Uiso 1 1 d R
O10 O 0.2384(10) 0.6628(10) 0.0799(6) 0.066(4) Uani 0.25 1 d P
H5W H 0.2404 0.6616 0.0504 0.099 Uiso 0.25 1 d PR
H6W H 0.2456 0.7096 0.0896 0.099 Uiso 0.25 1 d PR
O11 O 1.0000 0.0000 0.2998(7) 0.143(9) Uani 0.50 3 d SP
H7W H 0.9615 0.0108 0.3053 0.214 Uiso 0.33 1 d PR
C1 C 0.2079(3) 0.8796(3) 0.03030(15) 0.0277(9) Uani 1 1 d .
C2 C 0.2771(3) 0.8686(3) 0.02143(17) 0.0391(11) Uani 1 1 d .
H2 H 0.2752 0.8324 -0.0028 0.047 Uiso 1 1 calc R
C3 C 0.3485(3) 0.9125(3) 0.04940(18) 0.0414(11) Uani 1 1 d .
H3 H 0.3965 0.9080 0.0434 0.050 Uiso 1 1 calc R
C4 C 0.3491(3) 0.9640(3) 0.08673(17) 0.0334(10) Uani 1 1 d .
C5 C 0.2737(2) 0.9653(3) 0.09688(14) 0.0258(9) Uani 1 1 d .
C6 C 0.2625(2) 1.0157(2) 0.13586(14) 0.0258(9) Uani 1 1 d .
C7 C 0.2953(3) 1.0281(3) 0.18287(15) 0.0318(10) Uani 1 1 d .
C8 C 0.2813(3) 1.0795(3) 0.21366(15) 0.0344(10) Uani 1 1 d .
H8 H 0.3060 1.0921 0.2440 0.041 Uiso 1 1 calc R
C9 C 0.2306(3) 1.1122(3) 0.19938(15) 0.0328(10) Uani 1 1 d .
H9 H 0.2214 1.1475 0.2197 0.039 Uiso 1 1 calc R
C10 C 0.1935(3) 1.0915(3) 0.15432(14) 0.0262(9) Uani 1 1 d .
C11 C 0.1298(3) 0.8422(3) -0.00217(13) 0.0269(9) Uani 1 1 d .
C12 C 0.1291(3) 1.1157(3) 0.13739(16) 0.0293(10) Uani 1 1 d .
C13 C 0.4920(3) 1.0079(4) 0.1087(3) 0.076(2) Uani 1 1 d .
H13A H 0.4755 0.9490 0.1120 0.114 Uiso 1 1 calc R
H13B H 0.5318 1.0403 0.1335 0.114 Uiso 1 1 calc R
H13C H 0.5181 1.0282 0.0778 0.114 Uiso 1 1 calc R
C14 C 0.3742(4) 1.0001(4) 0.2418(2) 0.0647(17) Uani 1 1 d .
H14A H 0.4169 1.0591 0.2441 0.097 Uiso 1 1 calc R
H14B H 0.4003 0.9657 0.2457 0.097 Uiso 1 1 calc R
H14C H 0.3324 0.9864 0.2665 0.097 Uiso 1 1 calc R

loop_
_atom_site_aniso_label
_atom_site_aniso_U_11
_atom_site_aniso_U_22
_atom_site_aniso_U_33
_atom_site_aniso_U_23
_atom_site_aniso_U_13
_atom_site_aniso_U_12
Cd1 0.02157(18) 0.02499(19) 0.02276(19) 0.00032(11) -0.00217(11) 0.01175(13)
Cl1 0.0248(7) 0.0248(7) 0.0225(11) 0.000 0.000 0.0124(4)
N1 0.0211(16) 0.0232(17) 0.0249(17) 0.0022(13) -0.0016(13) 0.0086(14)
N2 0.0247(17) 0.0242(17) 0.0269(18) 0.0012(14) -0.0022(14) 0.0124(15)
O1 0.0274(17) 0.053(2) 0.064(2) -0.0178(17) -0.0171(16) 0.0225(16)
O2 0.045(2) 0.053(2) 0.0425(19) 0.0030(16) -0.0158(15) 0.0293(17)
O4 0.0283(15) 0.0345(16) 0.0311(16) -0.0060(12) -0.0071(12) 0.0191(13)
O5 0.047(2) 0.048(2) 0.0462(19) -0.0205(16) -0.0165(16) 0.0312(17)
O6 0.0346(16) 0.0336(16) 0.0301(16) -0.0053(13) -0.0067(13) 0.0225(14)
O7 0.058(2) 0.068(2) 0.0426(19) -0.0208(17) -0.0125(17) 0.046(2)
O8 0.083(3) 0.112(4) 0.061(3) -0.006(3) -0.009(2) 0.033(3)
O9 0.150(5) 0.096(4) 0.084(4) 0.015(3) 0.027(3) 0.086(4)
O10 0.060(10) 0.059(10) 0.075(11) 0.011(8) -0.020(8) 0.027(9)
O11 0.178(15) 0.178(15) 0.072(13) 0.000 0.000 0.089(8)
C1 0.026(2) 0.028(2) 0.032(2) 0.0023(17) -0.0009(17) 0.0152(18)
C2 0.039(3) 0.043(3) 0.043(3) -0.010(2) -0.006(2) 0.026(2)
C3 0.032(2) 0.050(3) 0.051(3) -0.007(2) -0.005(2) 0.027(2)
C4 0.022(2) 0.032(2) 0.048(3) -0.001(2) -0.0083(19) 0.0151(19)
C5 0.024(2) 0.025(2) 0.029(2) 0.0030(16) -0.0035(16) 0.0129(17)
C6 0.021(2) 0.025(2) 0.028(2) 0.0025(16) -0.0024(16) 0.0079(17)
C7 0.022(2) 0.030(2) 0.035(2) 0.0049(18) -0.0042(18) 0.0070(18)
C8 0.032(2) 0.039(3) 0.025(2) -0.0010(18) -0.0073(18) 0.013(2)
C9 0.030(2) 0.035(2) 0.029(2) -0.0040(18) -0.0035(18) 0.013(2)
C10 0.024(2) 0.023(2) 0.026(2) -0.0011(16) -0.0019(16) 0.0080(17)
C11 0.026(2) 0.029(2) 0.025(2) -0.0004(17) -0.0012(16) 0.0137(18)
C12 0.028(2) 0.026(2) 0.030(2) -0.0043(17) -0.0021(17) 0.0116(18)
C13 0.037(3) 0.073(4) 0.129(6) -0.035(4) -0.033(4) 0.037(3)
C14 0.066(4) 0.066(4) 0.062(4) 0.007(3) -0.033(3) 0.033(3)

loop_
_atom_type_symbol
_atom_type_description
_atom_type_scat_dispersion_real
_atom_type_scat_dispersion_imag
_atom_type_scat_source
C C 0.0033 0.0016 'International Tables Vol C Tables 4.2.6.8 and 6.1.1.4'
H H 0.0000 0.0000 'International Tables Vol C Tables 4.2.6.8 and 6.1.1.4'
N N 0.0061 0.0033 'International Tables Vol C Tables 4.2.6.8 and 6.1.1.4'
O O 0.0106 0.0060 'International Tables Vol C Tables 4.2.6.8 and 6.1.1.4'
Cl Cl 0.1484 0.1585 'International Tables Vol C Tables 4.2.6.8 and 6.1.1.4'
Cd Cd -0.8075 1.2024 'International Tables Vol C Tables 4.2.6.8 and 6.1.1.4'

loop_
_geom_angle_atom_site_label_1
_geom_angle_atom_site_label_2
_geom_angle_atom_site_label_3
_geom_angle
_geom_angle_site_symmetry_1
_geom_angle_site_symmetry_3
O6 Cd1 O4 154.12(10) 3_465 12_665
O6 Cd1 N1 102.90(11) 3_465 .
O4 Cd1 N1 98.39(10) 12_665 .
O6 Cd1 N2 105.75(11) 3_465 .
O4 Cd1 N2 95.38(11) 12_665 .
N1 Cd1 N2 69.32(11) . .
O6 Cd1 O4 85.76(10) 3_465 .
O4 Cd1 O4 87.80(3) 12_665 .
N1 Cd1 O4 138.94(10) . .
N2 Cd1 O4 69.69(10) . .
O6 Cd1 O6 86.52(15) 3_465 .
O4 Cd1 O6 87.46(10) 12_665 .
N1 Cd1 O6 69.19(10) . .
N2 Cd1 O6 138.39(10) . .
O4 Cd1 O6 151.87(10) . .
O6 Cd1 Cl1 76.26(7) 3_465 .
O4 Cd1 Cl1 77.87(7) 12_665 .
N1 Cd1 Cl1 144.11(8) . .
N2 Cd1 Cl1 146.20(8) . .
O4 Cd1 Cl1 76.93(7) . .
O6 Cd1 Cl1 74.97(7) . .
Cd1 Cl1 Cd1 90.562(10) 10_575 11_455
Cd1 Cl1 Cd1 89.438(10) 10_575 2_675
Cd1 Cl1 Cd1 180.000(11) 11_455 2_675
Cd1 Cl1 Cd1 180.0 10_575 .
Cd1 Cl1 Cd1 89.438(10) 11_455 .
Cd1 Cl1 Cd1 90.562(10) 2_675 .
Cd1 Cl1 Cd1 90.562(10) 10_575 12_665
Cd1 Cl1 Cd1 90.562(10) 11_455 12_665
Cd1 Cl1 Cd1 89.438(10) 2_675 12_665
Cd1 Cl1 Cd1 89.438(10) . 12_665
Cd1 Cl1 Cd1 89.438(10) 10_575 3_465
Cd1 Cl1 Cd1 89.438(10) 11_455 3_465
Cd1 Cl1 Cd1 90.562(10) 2_675 3_465
Cd1 Cl1 Cd1 90.562(10) . 3_465
Cd1 Cl1 Cd1 180.0 12_665 3_465
C10 N1 C6 121.6(3) . .
C10 N1 Cd1 116.9(3) . .
C6 N1 Cd1 118.9(3) . .
C5 N2 C1 121.2(3) . .
C5 N2 Cd1 117.2(3) . .
C1 N2 Cd1 115.7(3) . .
C4 O1 C13 118.3(4) . .
C7 O2 C14 118.3(4) . .
C11 O4 Cd1 124.8(2) . 11_455
C11 O4 Cd1 118.5(2) . .
Cd1 O4 Cd1 115.75(12) 11_455 .
C12 O6 Cd1 123.1(3) . 2_675
C12 O6 Cd1 115.3(2) . .
Cd1 O6 Cd1 118.21(12) 2_675 .
H1W O8 H2W 110.2 . .
H3W O9 H4W 109.9 . .
H5W O10 H6W 111.2 . .
N2 C1 C2 121.6(4) . .
N2 C1 C11 116.0(3) . .
C2 C1 C11 122.4(4) . .
C3 C2 C1 118.2(4) . .
C3 C2 H2 120.9 . .
C1 C2 H2 120.9 . .
C2 C3 C4 120.1(4) . .
C2 C3 H3 120.0 . .
C4 C3 H3 120.0 . .
O1 C4 C3 124.2(4) . .
O1 C4 C5 117.1(4) . .
C3 C4 C5 118.6(4) . .
N2 C5 C4 119.8(4) . .
N2 C5 C6 114.0(3) . .
C4 C5 C6 125.8(4) . .
N1 C6 C7 119.7(4) . .
N1 C6 C5 113.7(3) . .
C7 C6 C5 126.5(4) . .
O2 C7 C8 124.4(4) . .
O2 C7 C6 116.9(4) . .
C8 C7 C6 118.5(4) . .
C9 C8 C7 120.0(4) . .
C9 C8 H8 120.0 . .
C7 C8 H8 120.0 . .
C8 C9 C10 118.9(4) . .
C8 C9 H9 120.6 . .
C10 C9 H9 120.6 . .
N1 C10 C9 120.9(4) . .
N1 C10 C12 116.1(3) . .
C9 C10 C12 123.0(4) . .
O5 C11 O4 125.8(4) . .
O5 C11 C1 118.6(4) . .
O4 C11 C1 115.5(3) . .
O7 C12 O6 124.1(4) . .
O7 C12 C10 119.7(4) . .
O6 C12 C10 116.2(4) . .
O1 C13 H13A 109.5 . .
O1 C13 H13B 109.5 . .
H13A C13 H13B 109.5 . .
O1 C13 H13C 109.5 . .
H13A C13 H13C 109.5 . .
H13B C13 H13C 109.5 . .
O2 C14 H14A 109.5 . .
O2 C14 H14B 109.5 . .
H14A C14 H14B 109.5 . .
O2 C14 H14C 109.5 . .
H14A C14 H14C 109.5 . .
H14B C14 H14C 109.5 . .

loop_
_geom_bond_atom_site_label_1
_geom_bond_atom_site_label_2
_geom_bond_distance
_geom_bond_site_symmetry_2
Cd1 O6 2.298(3) 3_465
Cd1 O4 2.319(3) 12_665
Cd1 N1 2.325(3) .
Cd1 N2 2.342(3) .
Cd1 O4 2.381(3) .
Cd1 O6 2.386(3) .
Cd1 Cl1 2.8287(3) .
Cl1 Cd1 2.8287(3) 10_575
Cl1 Cd1 2.8287(3) 11_455
Cl1 Cd1 2.8287(3) 2_675
Cl1 Cd1 2.8287(3) 12_665
Cl1 Cd1 2.8287(3) 3_465
N1 C10 1.333(5) .
N1 C6 1.341(5) .
N2 C5 1.335(5) .
N2 C1 1.339(5) .
O1 C4 1.355(5) .
O1 C13 1.418(6) .
O2 C7 1.352(5) .
O2 C14 1.435(6) .
O4 C11 1.283(5) .
O4 Cd1 2.319(3) 11_455
O5 C11 1.234(5) .
O6 C12 1.285(5) .
O6 Cd1 2.298(3) 2_675
O7 C12 1.230(5) .
O8 H1W 0.8353 .
O8 H2W 0.8316 .
O9 H3W 0.8331 .
O9 H4W 0.8360 .
O10 H5W 0.8239 .
O10 H6W 0.8364 .
O11 H7W 0.8291 .
C1 C2 1.391(6) .
C1 C11 1.524(6) .
C2 C3 1.374(6) .
C2 H2 0.9300 .
C3 C4 1.394(6) .
C3 H3 0.9300 .
C4 C5 1.409(6) .
C5 C6 1.498(6) .
C6 C7 1.409(6) .
C7 C8 1.382(6) .
C8 C9 1.379(6) .
C8 H8 0.9300 .
C9 C10 1.384(5) .
C9 H9 0.9300 .
C10 C12 1.516(6) .
C13 H13A 0.9600 .
C13 H13B 0.9600 .
C13 H13C 0.9600 .
C14 H14A 0.9600 .
C14 H14B 0.9600 .
C14 H14C 0.9600 .

loop_
_geom_hbond_atom_site_label_D
_geom_hbond_atom_site_label_H
_geom_hbond_atom_site_label_A
_geom_hbond_distance_DH
_geom_hbond_distance_HA
_geom_hbond_distance_DA
_geom_hbond_angle_DHA
_geom_hbond_site_symmetry_A
O8 H1W O7 0.84 1.96 2.763(6) 161.8 1_545
O9 H3W O8 0.83 2.09 2.806(7) 143.1 8
O9 H4W O5 0.84 2.21 2.873(6) 136.2 1_556
O10 H5W O9 0.82 2.19 2.751(16) 125.2 1_554

loop_
_geom_torsion_atom_site_label_1
_geom_torsion_atom_site_label_2
_geom_torsion_atom_site_label_3
_geom_torsion_atom_site_label_4
_geom_torsion
_geom_torsion_site_symmetry_1
_geom_torsion_site_symmetry_4
O6 Cd1 Cl1 Cd1 -98.45(8) 3_465 10_575
O4 Cd1 Cl1 Cd1 80.87(7) 12_665 10_575
N1 Cd1 Cl1 Cd1 168.44(13) . 10_575
N2 Cd1 Cl1 Cd1 -0.58(14) . 10_575
O4 Cd1 Cl1 Cd1 -9.67(7) . 10_575
O6 Cd1 Cl1 Cd1 171.49(8) . 10_575
O6 Cd1 Cl1 Cd1 -89.69(8) 3_465 11_455
O4 Cd1 Cl1 Cd1 89.63(7) 12_665 11_455
N1 Cd1 Cl1 Cd1 177.20(13) . 11_455
N2 Cd1 Cl1 Cd1 8.18(14) . 11_455
O4 Cd1 Cl1 Cd1 -0.91(7) . 11_455
O6 Cd1 Cl1 Cd1 -179.75(8) . 11_455
O6 Cd1 Cl1 Cd1 90.31(8) 3_465 2_675
O4 Cd1 Cl1 Cd1 -90.37(7) 12_665 2_675
N1 Cd1 Cl1 Cd1 -2.80(13) . 2_675
N2 Cd1 Cl1 Cd1 -171.82(14) . 2_675
O4 Cd1 Cl1 Cd1 179.09(7) . 2_675
O6 Cd1 Cl1 Cd1 0.25(8) . 2_675
O6 Cd1 Cl1 Cd1 179.74(8) 3_465 12_665
O4 Cd1 Cl1 Cd1 -0.93(7) 12_665 12_665
N1 Cd1 Cl1 Cd1 86.64(13) . 12_665
N2 Cd1 Cl1 Cd1 -82.39(14) . 12_665
O4 Cd1 Cl1 Cd1 -91.48(7) . 12_665
O6 Cd1 Cl1 Cd1 89.68(8) . 12_665
O6 Cd1 Cl1 Cd1 -0.26(8) 3_465 3_465
O4 Cd1 Cl1 Cd1 179.07(7) 12_665 3_465
N1 Cd1 Cl1 Cd1 -93.36(13) . 3_465
N2 Cd1 Cl1 Cd1 97.61(14) . 3_465
O4 Cd1 Cl1 Cd1 88.52(7) . 3_465
O6 Cd1 Cl1 Cd1 -90.32(8) . 3_465
O6 Cd1 N1 C10 -63.1(3) 3_465 .
O4 Cd1 N1 C10 102.1(3) 12_665 .
N2 Cd1 N1 C10 -165.3(3) . .
O4 Cd1 N1 C10 -161.6(2) . .
O6 Cd1 N1 C10 18.0(3) . .
Cl1 Cd1 N1 C10 21.2(3) . .
O6 Cd1 N1 C6 98.9(3) 3_465 .
O4 Cd1 N1 C6 -95.9(3) 12_665 .
N2 Cd1 N1 C6 -3.3(3) . .
O4 Cd1 N1 C6 0.4(4) . .
O6 Cd1 N1 C6 -180.0(3) . .
Cl1 Cd1 N1 C6 -176.8(2) . .
O6 Cd1 N2 C5 -111.8(3) 3_465 .
O4 Cd1 N2 C5 83.3(3) 12_665 .
N1 Cd1 N2 C5 -13.7(3) . .
O4 Cd1 N2 C5 168.9(3) . .
O6 Cd1 N2 C5 -9.0(4) . .
Cl1 Cd1 N2 C5 159.5(2) . .
O6 Cd1 N2 C1 95.0(3) 3_465 .
O4 Cd1 N2 C1 -69.9(3) 12_665 .
N1 Cd1 N2 C1 -166.9(3) . .
O4 Cd1 N2 C1 15.7(3) . .
O6 Cd1 N2 C1 -162.2(2) . .
Cl1 Cd1 N2 C1 6.3(4) . .
O6 Cd1 O4 C11 -112.8(3) 3_465 .
O4 Cd1 O4 C11 92.3(3) 12_665 .
N1 Cd1 O4 C11 -7.9(3) . .
N2 Cd1 O4 C11 -4.2(3) . .
O6 Cd1 O4 C11 172.8(3) . .
Cl1 Cd1 O4 C11 170.4(3) . .
O6 Cd1 O4 Cd1 78.10(13) 3_465 11_455
O4 Cd1 O4 Cd1 -76.82(11) 12_665 11_455
N1 Cd1 O4 Cd1 -177.08(12) . 11_455
N2 Cd1 O4 Cd1 -173.38(16) . 11_455
O6 Cd1 O4 Cd1 3.6(3) . 11_455
Cl1 Cd1 O4 Cd1 1.24(9) . 11_455
O6 Cd1 O6 C12 83.0(3) 3_465 .
O4 Cd1 O6 C12 -122.2(3) 12_665 .
N1 Cd1 O6 C12 -22.3(3) . .
N2 Cd1 O6 C12 -27.0(4) . .
O4 Cd1 O6 C12 157.2(3) . .
Cl1 Cd1 O6 C12 159.7(3) . .
O6 Cd1 O6 Cd1 -77.05(16) 3_465 2_675
O4 Cd1 O6 Cd1 77.77(14) 12_665 2_675
N1 Cd1 O6 Cd1 177.74(17) . 2_675
N2 Cd1 O6 Cd1 173.02(13) . 2_675
O4 Cd1 O6 Cd1 -2.8(3) . 2_675
Cl1 Cd1 O6 Cd1 -0.35(11) . 2_675
C5 N2 C1 C2 1.5(6) . .
Cd1 N2 C1 C2 153.5(3) . .
C5 N2 C1 C11 -176.8(3) . .
Cd1 N2 C1 C11 -24.8(4) . .
N2 C1 C2 C3 -5.4(7) . .
C11 C1 C2 C3 172.7(4) . .
C1 C2 C3 C4 2.5(7) . .
C13 O1 C4 C3 -13.7(7) . .
C13 O1 C4 C5 170.2(5) . .
C2 C3 C4 O1 -172.0(4) . .
C2 C3 C4 C5 4.1(7) . .
C1 N2 C5 C4 5.4(6) . .
Cd1 N2 C5 C4 -146.3(3) . .
C1 N2 C5 C6 178.9(3) . .
Cd1 N2 C5 C6 27.2(4) . .
O1 C4 C5 N2 168.2(4) . .
C3 C4 C5 N2 -8.1(6) . .
O1 C4 C5 C6 -4.4(6) . .
C3 C4 C5 C6 179.2(4) . .
C10 N1 C6 C7 2.6(6) . .
Cd1 N1 C6 C7 -158.5(3) . .
C10 N1 C6 C5 178.8(3) . .
Cd1 N1 C6 C5 17.7(4) . .
N2 C5 C6 N1 -29.4(5) . .
C4 C5 C6 N1 143.6(4) . .
N2 C5 C6 C7 146.5(4) . .
C4 C5 C6 C7 -40.5(6) . .
C14 O2 C7 C8 -9.4(7) . .
C14 O2 C7 C6 175.0(4) . .
N1 C6 C7 O2 169.1(4) . .
C5 C6 C7 O2 -6.6(6) . .
N1 C6 C7 C8 -6.8(6) . .
C5 C6 C7 C8 177.5(4) . .
O2 C7 C8 C9 -170.6(4) . .
C6 C7 C8 C9 4.9(6) . .
C7 C8 C9 C10 0.9(6) . .
C6 N1 C10 C9 3.5(6) . .
Cd1 N1 C10 C9 165.0(3) . .
C6 N1 C10 C12 -174.8(3) . .
Cd1 N1 C10 C12 -13.3(4) . .
C8 C9 C10 N1 -5.3(6) . .
C8 C9 C10 C12 172.9(4) . .
Cd1 O4 C11 O5 -16.8(6) 11_455 .
Cd1 O4 C11 O5 175.1(3) . .
Cd1 O4 C11 C1 161.7(2) 11_455 .
Cd1 O4 C11 C1 -6.4(4) . .
N2 C1 C11 O5 -160.4(4) . .
C2 C1 C11 O5 21.3(6) . .
N2 C1 C11 O4 21.0(5) . .
C2 C1 C11 O4 -157.3(4) . .
Cd1 O6 C12 O7 1.5(6) 2_675 .
Cd1 O6 C12 O7 -157.4(4) . .
Cd1 O6 C12 C10 -177.5(2) 2_675 .
Cd1 O6 C12 C10 23.6(4) . .
N1 C10 C12 O7 173.6(4) . .
C9 C10 C12 O7 -4.7(6) . .
N1 C10 C12 O6 -7.4(5) . .
C9 C10 C12 O6 174.3(4) . .
